data_1557670
loop_
_publ_author_name
'Wang, Haoran'
'Xing, Hao'
'Gong, Junyi'
'Zhang, Haoke'
'Zhang, Jun'
'Wei, Peifa'
'Yang, Guojian'
'Lam, Jacky W. Y.'
'Lu, Ran'
'Tang, Ben Zhong'

_publ_section_title
;
 &#x201C;Living&#x201D; luminogens: light driven ACQ-to-AIE transformation
 accompanied with solid-state actuation
;
_journal_issue 6
_journal_name_full 'Materials Horizons'
_journal_page_first 1566
_journal_page_last 1572
_journal_paper_doi 10.1039/D0MH00447B
_journal_volume 7
_journal_year 2020
_chemical_formula_moiety 'C30 H18 F4 N2 O2'
_chemical_formula_sum 'C30 H18 F4 N2 O2'
_chemical_formula_weight 514.46
_space_group_crystal_system triclinic
_space_group_IT_number 2
_space_group_name_Hall '-P 1'
_space_group_name_H-M_alt 'P -1'
_atom_sites_solution_hydrogens geom
_audit_creation_date 2019-07-23
_audit_creation_method
;
Olex2 1.2-beta
(compiled 2018.05.29 svn.r3508 for OlexSys, GUI svn.r5506)
;
_audit_update_record
;
2019-07-23 deposited with the CCDC.	2020-03-26 downloaded from the CCDC.
;
_cell_angle_alpha 63.758(8)
_cell_angle_beta 80.374(7)
_cell_angle_gamma 68.947(7)
_cell_formula_units_Z 2
_cell_length_a 8.8798(6)
_cell_length_b 12.2737(10)
_cell_length_c 13.1272(12)
_cell_measurement_reflns_used 1451
_cell_measurement_temperature 100(2)
_cell_measurement_theta_max 26.445
_cell_measurement_theta_min 3.213
_cell_volume 1197.53(19)
_computing_molecular_graphics 'Olex2 (Dolomanov et al., 2009)'
_computing_publication_material 'Olex2 (Dolomanov et al., 2009)'
_computing_structure_refinement 'ShelXL (Sheldrick, 2015)'
_diffrn_ambient_temperature 100.15
_diffrn_detector 'Image Plate'
_diffrn_detector_type 'Rigaku IP'
_diffrn_measured_fraction_theta_full 0.975
_diffrn_measured_fraction_theta_max 0.974
_diffrn_measurement_device 'four-circle diffractometer'
_diffrn_measurement_device_type 'Rigaku R-AXIS SPIDER IP'
_diffrn_measurement_method '\w scans'
_diffrn_radiation_monochromator graphite
_diffrn_radiation_probe x-ray
_diffrn_radiation_type CuK\a
_diffrn_radiation_wavelength 1.54184
_diffrn_reflns_av_R_equivalents 0.0174
_diffrn_reflns_av_unetI/netI 0.0295
_diffrn_reflns_Laue_measured_fraction_full 0.975
_diffrn_reflns_Laue_measured_fraction_max 0.974
_diffrn_reflns_limit_h_max 10
_diffrn_reflns_limit_h_min -10
_diffrn_reflns_limit_k_max 14
_diffrn_reflns_limit_k_min -14
_diffrn_reflns_limit_l_max 15
_diffrn_reflns_limit_l_min -15
_diffrn_reflns_number 6410
_diffrn_reflns_point_group_measured_fraction_full 0.975
_diffrn_reflns_point_group_measured_fraction_max 0.974
_diffrn_reflns_theta_full 66.500
_diffrn_reflns_theta_max 67.498
_diffrn_reflns_theta_min 3.754
_diffrn_source 'sealed X-ray tube'
_diffrn_source_target Mo
_exptl_absorpt_coefficient_mu 0.944
_exptl_absorpt_correction_T_max 0.83
_exptl_absorpt_correction_T_min 0.62
_exptl_absorpt_correction_type multi-scan
_exptl_crystal_colour colourless
_exptl_crystal_colour_primary colourless
_exptl_crystal_density_diffrn 1.427
_exptl_crystal_description block
_exptl_crystal_F_000 528
_exptl_crystal_size_max 0.16
_exptl_crystal_size_mid 0.16
_exptl_crystal_size_min 0.14
_refine_diff_density_max 0.505
_refine_diff_density_min -0.344
_refine_diff_density_rms 0.043
_refine_ls_extinction_method none
_refine_ls_goodness_of_fit_ref 1.094
_refine_ls_hydrogen_treatment constr
_refine_ls_matrix_type full
_refine_ls_number_parameters 346
_refine_ls_number_reflns 4215
_refine_ls_number_restraints 2
_refine_ls_restrained_S_all 1.097
_refine_ls_R_factor_all 0.0505
_refine_ls_R_factor_gt 0.0397
_refine_ls_shift/su_max 0.000
_refine_ls_shift/su_mean 0.000
_refine_ls_structure_factor_coef Fsqd
_refine_ls_weighting_details 'w=1/[\s^2^(Fo^2^)+(0.0531P)^2^+0.1894P] where P=(Fo^2^+2Fc^2^)/3'
_refine_ls_weighting_scheme calc
_refine_ls_wR_factor_gt 0.1013
_refine_ls_wR_factor_ref 0.1063
_reflns_Friedel_coverage 0.000
_reflns_number_gt 3462
_reflns_number_total 4215
_reflns_threshold_expression 'I > 2\s(I)'
_cod_data_source_file d0mh00447b9.cif
_cod_data_source_block ran1cult
_cod_depositor_comments
;Adding full bibliography for 1557668--1557673.cif.

 Adding full bibliography for 1557668--1557673.cif.
;
_cod_original_cell_volume 1197.55(19)
_cod_database_code 1557670
_shelx_shelxl_version_number 2018/3
_shelx_space_group_comment
;
The symmetry employed for this shelxl refinement is uniquely defined
by the following loop, which should always be used as a source of
symmetry information in preference to the above space-group names.
They are only intended as comments.
;
_olex2_refinement_description
;
1. Fixed Uiso
 At 1.2 times of:
  All C(H) groups
2. Restrained distances
 F1A-C36
 1.34 with sigma of 0.02
 F1-C32 \\sim F1A-C36
 with sigma of 0.02
3. Uiso/Uaniso restraints and constraints
Uanis(N1) = Uanis(C10)
4. Others
 Fixed Sof: F1(0.92) F1A(0.08) H32(0.1) H36(0.9)
5.a Ternary CH refined with riding coordinates:
 C1(H1), C2(H2), C3(H3), C4(H4)
5.b Aromatic/amide H refined with riding coordinates:
 C13(H13), C14(H14), C15(H15), C16(H16), C23(H23), C24(H24), C25(H25),
 C26(H26), C32(H32), C33(H33), C35(H35), C36(H36), C43(H43), C45(H45), C46(H46)
;
_olex2_submission_special_instructions 'No special instructions were received'

loop_
_space_group_symop_operation_xyz
'x, y, z'
'-x, -y, -z'

loop_
_atom_site_label
_atom_site_type_symbol
_atom_site_fract_x
_atom_site_fract_y
_atom_site_fract_z
_atom_site_U_iso_or_equiv
_atom_site_adp_type
_atom_site_occupancy
_atom_site_site_symmetry_order
_atom_site_calc_flag
_atom_site_refinement_flags_posn
_atom_site_refinement_flags_adp
_atom_site_refinement_flags_occupancy
_atom_site_disorder_assembly
_atom_site_disorder_group
F1 F 0.56356(13) 0.57363(10) 0.38019(10) 0.0318(3) Uani 0.92 1 d D . P A 1
F1A F 0.4790(14) 0.9625(10) 0.4045(12) 0.035(3) Uani 0.08 1 d D . P B 2
F2 F 0.93681(13) 0.79473(13) 0.23244(10) 0.0446(3) Uani 1 1 d . . . . .
F3 F 0.30713(17) 0.78165(11) 0.15864(10) 0.0452(3) Uani 1 1 d . . . . .
F4 F 0.30418(18) 1.20401(12) -0.06160(10) 0.0515(3) Uani 1 1 d . . . . .
O1 O -0.00399(14) 0.67685(11) 0.51445(10) 0.0276(3) Uani 1 1 d . . . . .
O2 O 0.21779(14) 0.66608(11) 0.69101(10) 0.0256(3) Uani 1 1 d . . . . .
N1 N -0.14234(16) 0.83286(13) 0.57181(11) 0.0212(2) Uani 1 1 d . . . . .
N2 N 0.22197(17) 0.84539(13) 0.69664(11) 0.0225(3) Uani 1 1 d . . . . .
C1 C 0.08474(19) 0.86726(15) 0.44273(14) 0.0210(3) Uani 1 1 d . . . . .
H1 H 0.023433 0.960966 0.405577 0.025 Uiso 1 1 calc R . . . .
C2 C 0.23668(19) 0.84130(14) 0.50842(13) 0.0199(3) Uani 1 1 d . . . . .
H2 H 0.264658 0.922037 0.479309 0.024 Uiso 1 1 calc R . . . .
C3 C 0.34190(19) 0.75740(14) 0.44573(13) 0.0196(3) Uani 1 1 d . . . . .
H3 H 0.351179 0.665487 0.494109 0.024 Uiso 1 1 calc R . . . .
C4 C 0.20059(19) 0.81966(15) 0.35760(13) 0.0206(3) Uani 1 1 d . . . . .
H4 H 0.172440 0.753563 0.346798 0.025 Uiso 1 1 calc R . . . .
C10 C -0.02272(19) 0.79171(15) 0.50985(14) 0.0212(2) Uani 1 1 d . . . . .
C11 C -0.12740(19) 0.63970(15) 0.58671(14) 0.0214(3) Uani 1 1 d . . . . .
C12 C -0.21277(19) 0.73589(15) 0.62276(14) 0.0211(3) Uani 1 1 d . . . . .
C13 C -0.3449(2) 0.72783(16) 0.69547(15) 0.0269(4) Uani 1 1 d . . . . .
H13 H -0.403521 0.793755 0.720085 0.032 Uiso 1 1 calc R . . . .
C14 C -0.3865(2) 0.61792(17) 0.73011(15) 0.0285(4) Uani 1 1 d . . . . .
H14 H -0.474886 0.607271 0.781115 0.034 Uiso 1 1 calc R . . . .
C15 C -0.3014(2) 0.52216(16) 0.69183(15) 0.0281(4) Uani 1 1 d . . . . .
H15 H -0.335007 0.449049 0.716562 0.034 Uiso 1 1 calc R . . . .
C16 C -0.1696(2) 0.53081(16) 0.61902(15) 0.0269(4) Uani 1 1 d . . . . .
H16 H -0.111923 0.465998 0.592902 0.032 Uiso 1 1 calc R . . . .
C20 C 0.22872(19) 0.78674(15) 0.63369(14) 0.0221(3) Uani 1 1 d . . . . .
C21 C 0.2025(2) 0.64767(16) 0.80388(14) 0.0246(4) Uani 1 1 d . . . . .
C22 C 0.2052(2) 0.75775(16) 0.80768(15) 0.0249(4) Uani 1 1 d . . . . .
C23 C 0.1918(2) 0.76693(19) 0.91107(16) 0.0343(4) Uani 1 1 d . . . . .
H23 H 0.192535 0.842154 0.915077 0.041 Uiso 1 1 calc R . . . .
C24 C 0.1775(3) 0.6616(2) 1.00743(16) 0.0401(5) Uani 1 1 d . . . . .
H24 H 0.168528 0.664299 1.079474 0.048 Uiso 1 1 calc R . . . .
C25 C 0.1760(3) 0.5512(2) 1.00154(17) 0.0409(5) Uani 1 1 d . . . . .
H25 H 0.165521 0.480915 1.069857 0.049 Uiso 1 1 calc R . . . .
C26 C 0.1892(3) 0.54073(19) 0.89884(17) 0.0370(4) Uani 1 1 d . . . . .
H26 H 0.189089 0.465569 0.894418 0.044 Uiso 1 1 calc R . . . .
C31 C 0.50488(19) 0.76654(15) 0.39878(13) 0.0204(3) Uani 1 1 d . . . . .
C32 C 0.6085(2) 0.67386(16) 0.36379(14) 0.0246(4) Uani 1 1 d D . . . .
H32 H 0.577152 0.601969 0.378254 0.029 Uiso 0.1 1 calc R . P A 2
C33 C 0.7548(2) 0.67949(18) 0.30907(15) 0.0293(4) Uani 1 1 d . . . . .
H33 H 0.822985 0.613685 0.286818 0.035 Uiso 1 1 calc R . . . .
C34 C 0.7963(2) 0.78479(19) 0.28859(15) 0.0306(4) Uani 1 1 d . . . . .
C35 C 0.7021(2) 0.88007(18) 0.32206(15) 0.0306(4) Uani 1 1 d . . . . .
H35 H 0.735045 0.951260 0.307530 0.037 Uiso 1 1 calc R . . . .
C36 C 0.5570(2) 0.86896(16) 0.37797(15) 0.0260(4) Uani 1 1 d D . . . .
H36 H 0.491367 0.933340 0.402729 0.031 Uiso 0.9 1 calc R . P B 1
C41 C 0.22353(19) 0.92547(15) 0.24596(14) 0.0213(3) Uani 1 1 d . . . . .
C42 C 0.2777(2) 0.90121(17) 0.15060(15) 0.0294(4) Uani 1 1 d . . . . .
C43 C 0.3047(3) 0.99212(19) 0.04622(16) 0.0389(5) Uani 1 1 d . . . . .
H43 H 0.340635 0.972130 -0.017703 0.047 Uiso 1 1 calc R . . . .
C44 C 0.2772(3) 1.11297(18) 0.03921(15) 0.0341(4) Uani 1 1 d . . . . .
C45 C 0.2242(2) 1.14429(17) 0.12985(15) 0.0308(4) Uani 1 1 d . . . . .
H45 H 0.205752 1.228559 0.122632 0.037 Uiso 1 1 calc R . . . .
C46 C 0.1980(2) 1.04998(16) 0.23228(15) 0.0259(4) Uani 1 1 d . . . . .
H46 H 0.161359 1.070889 0.295669 0.031 Uiso 1 1 calc R . . . .

loop_
_atom_site_aniso_label
_atom_site_aniso_U_11
_atom_site_aniso_U_22
_atom_site_aniso_U_33
_atom_site_aniso_U_23
_atom_site_aniso_U_13
_atom_site_aniso_U_12
F1 0.0304(6) 0.0266(5) 0.0445(7) -0.0211(5) 0.0046(5) -0.0099(4)
F1A 0.031(7) 0.021(6) 0.056(9) -0.017(6) 0.008(6) -0.015(5)
F2 0.0266(6) 0.0743(8) 0.0366(6) -0.0210(6) 0.0084(5) -0.0267(6)
F3 0.0781(9) 0.0343(6) 0.0351(6) -0.0224(5) 0.0209(6) -0.0304(6)
F4 0.0898(10) 0.0410(6) 0.0221(6) -0.0043(5) 0.0077(6) -0.0344(7)
O1 0.0262(6) 0.0280(6) 0.0275(7) -0.0114(5) 0.0031(5) -0.0095(5)
O2 0.0327(7) 0.0225(6) 0.0220(6) -0.0075(5) -0.0001(5) -0.0118(5)
N1 0.0214(5) 0.0240(5) 0.0185(5) -0.0072(4) 0.0010(4) -0.0102(4)
N2 0.0266(7) 0.0209(7) 0.0190(7) -0.0078(6) -0.0009(5) -0.0068(5)
C1 0.0217(8) 0.0197(7) 0.0201(8) -0.0072(6) -0.0004(6) -0.0062(6)
C2 0.0204(8) 0.0183(7) 0.0209(8) -0.0075(6) 0.0007(6) -0.0073(6)
C3 0.0217(8) 0.0162(7) 0.0201(8) -0.0074(6) 0.0010(6) -0.0057(6)
C4 0.0228(8) 0.0204(7) 0.0211(8) -0.0096(7) 0.0021(6) -0.0095(6)
C10 0.0214(5) 0.0240(5) 0.0185(5) -0.0072(4) 0.0010(4) -0.0102(4)
C11 0.0183(8) 0.0256(8) 0.0192(8) -0.0084(7) -0.0006(6) -0.0070(6)
C12 0.0207(8) 0.0209(7) 0.0214(8) -0.0076(6) -0.0009(6) -0.0076(6)
C13 0.0240(9) 0.0252(8) 0.0279(9) -0.0112(7) 0.0026(7) -0.0049(7)
C14 0.0215(8) 0.0313(9) 0.0268(9) -0.0054(7) 0.0007(7) -0.0111(7)
C15 0.0296(9) 0.0253(8) 0.0292(9) -0.0048(7) -0.0062(7) -0.0142(7)
C16 0.0319(9) 0.0213(8) 0.0293(9) -0.0114(7) -0.0039(7) -0.0079(7)
C20 0.0194(8) 0.0210(8) 0.0238(9) -0.0081(7) -0.0004(6) -0.0058(6)
C21 0.0258(9) 0.0261(8) 0.0210(8) -0.0066(7) -0.0019(7) -0.0110(7)
C22 0.0245(8) 0.0255(8) 0.0217(9) -0.0075(7) -0.0016(7) -0.0073(7)
C23 0.0432(11) 0.0357(10) 0.0268(10) -0.0144(8) -0.0021(8) -0.0133(8)
C24 0.0484(12) 0.0510(12) 0.0201(9) -0.0110(9) -0.0023(8) -0.0190(10)
C25 0.0511(13) 0.0429(11) 0.0233(10) 0.0000(9) -0.0049(9) -0.0247(10)
C26 0.0485(12) 0.0324(10) 0.0308(10) -0.0052(8) -0.0052(9) -0.0222(9)
C31 0.0217(8) 0.0195(7) 0.0176(8) -0.0048(6) -0.0028(6) -0.0064(6)
C32 0.0236(8) 0.0255(8) 0.0247(9) -0.0099(7) -0.0029(7) -0.0076(7)
C33 0.0224(9) 0.0403(10) 0.0244(9) -0.0167(8) -0.0003(7) -0.0051(7)
C34 0.0221(9) 0.0475(11) 0.0212(9) -0.0102(8) 0.0015(7) -0.0164(8)
C35 0.0332(10) 0.0342(9) 0.0251(9) -0.0047(8) -0.0037(7) -0.0198(8)
C36 0.0282(9) 0.0228(8) 0.0250(9) -0.0063(7) -0.0022(7) -0.0097(7)
C41 0.0204(8) 0.0232(8) 0.0202(8) -0.0077(7) -0.0010(6) -0.0081(6)
C42 0.0401(10) 0.0268(9) 0.0256(9) -0.0122(8) 0.0036(8) -0.0157(8)
C43 0.0591(14) 0.0406(11) 0.0241(10) -0.0159(9) 0.0102(9) -0.0255(10)
C44 0.0474(12) 0.0333(10) 0.0181(9) -0.0030(8) 0.0014(8) -0.0198(8)
C45 0.0399(10) 0.0225(8) 0.0266(9) -0.0067(7) -0.0015(8) -0.0105(7)
C46 0.0305(9) 0.0244(8) 0.0223(9) -0.0097(7) 0.0014(7) -0.0089(7)

loop_
_atom_type_symbol
_atom_type_description
_atom_type_scat_dispersion_real
_atom_type_scat_dispersion_imag
_atom_type_scat_source
C C 0.0181 0.0091 'International Tables Vol C Tables 4.2.6.8 and 6.1.1.4'
H H 0.0000 0.0000 'International Tables Vol C Tables 4.2.6.8 and 6.1.1.4'
F F 0.0727 0.0534 'International Tables Vol C Tables 4.2.6.8 and 6.1.1.4'
N N 0.0311 0.0180 'International Tables Vol C Tables 4.2.6.8 and 6.1.1.4'
O O 0.0492 0.0322 'International Tables Vol C Tables 4.2.6.8 and 6.1.1.4'

loop_
_geom_angle_atom_site_label_1
_geom_angle_atom_site_label_2
_geom_angle_atom_site_label_3
_geom_angle
_geom_angle_site_symmetry_1
_geom_angle_site_symmetry_3
_geom_angle_publ_flag
C10 O1 C11 104.26(13) . . ?
C20 O2 C21 103.95(12) . . ?
C10 N1 C12 104.68(13) . . ?
C20 N2 C22 104.65(13) . . ?
C4 C1 C2 89.06(12) . . ?
C10 C1 C2 115.06(13) . . ?
C10 C1 C4 116.06(13) . . ?
C3 C2 C1 88.72(11) . . ?
C20 C2 C1 117.92(13) . . ?
C20 C2 C3 120.60(13) . . ?
C2 C3 C4 88.93(11) . . ?
C31 C3 C2 120.78(13) . . ?
C31 C3 C4 117.25(13) . . ?
C1 C4 C3 88.65(11) . . ?
C41 C4 C1 114.50(13) . . ?
C41 C4 C3 114.98(13) . . ?
O1 C10 C1 122.94(14) . . ?
N1 C10 O1 115.40(14) . . ?
N1 C10 C1 121.64(14) . . ?
C12 C11 O1 107.91(14) . . ?
C16 C11 O1 129.60(15) . . ?
C16 C11 C12 122.47(16) . . ?
C11 C12 N1 107.75(14) . . ?
C13 C12 N1 130.30(15) . . ?
C13 C12 C11 121.94(15) . . ?
C12 C13 C14 116.07(16) . . ?
C13 C14 C15 121.67(16) . . ?
C16 C15 C14 122.01(16) . . ?
C11 C16 C15 115.82(16) . . ?
O2 C20 C2 118.52(14) . . ?
N2 C20 O2 115.22(15) . . ?
N2 C20 C2 126.15(14) . . ?
C22 C21 O2 107.68(14) . . ?
C26 C21 O2 128.48(16) . . ?
C26 C21 C22 123.84(17) . . ?
C21 C22 N2 108.50(14) . . ?
C21 C22 C23 120.52(16) . . ?
C23 C22 N2 130.98(16) . . ?
C24 C23 C22 116.88(18) . . ?
C23 C24 C25 121.58(18) . . ?
C26 C25 C24 122.15(18) . . ?
C21 C26 C25 115.04(18) . . ?
C32 C31 C3 119.23(14) . . ?
C32 C31 C36 116.05(16) . . ?
C36 C31 C3 124.48(15) . . ?
F1 C32 C31 118.72(15) . . ?
F1 C32 C33 117.15(15) . . ?
C33 C32 C31 124.09(16) . . ?
C34 C33 C32 116.66(16) . . ?
F2 C34 C33 118.05(17) . . ?
F2 C34 C35 118.86(17) . . ?
C33 C34 C35 123.10(17) . . ?
C34 C35 C36 117.89(16) . . ?
F1A C36 C31 125.1(6) . . ?
F1A C36 C35 112.7(6) . . ?
C31 C36 C35 122.16(17) . . ?
C42 C41 C4 120.55(14) . . ?
C42 C41 C46 115.85(16) . . ?
C46 C41 C4 123.56(15) . . ?
F3 C42 C41 118.81(16) . . ?
F3 C42 C43 117.24(16) . . ?
C43 C42 C41 123.96(16) . . ?
C44 C43 C42 116.90(17) . . ?
F4 C44 C43 118.41(17) . . ?
F4 C44 C45 119.00(17) . . ?
C45 C44 C43 122.59(17) . . ?
C44 C45 C46 118.23(16) . . ?
C45 C46 C41 122.46(16) . . ?

loop_
_geom_bond_atom_site_label_1
_geom_bond_atom_site_label_2
_geom_bond_distance
_geom_bond_site_symmetry_2
_geom_bond_publ_flag
F1 C32 1.345(2) . ?
F1A C36 1.273(10) . ?
F2 C34 1.356(2) . ?
F3 C42 1.352(2) . ?
F4 C44 1.355(2) . ?
O1 C10 1.334(2) . ?
O1 C11 1.392(2) . ?
O2 C20 1.365(2) . ?
O2 C21 1.387(2) . ?
N1 C10 1.317(2) . ?
N1 C12 1.395(2) . ?
N2 C20 1.297(2) . ?
N2 C22 1.400(2) . ?
C1 C2 1.582(2) . ?
C1 C4 1.552(2) . ?
C1 C10 1.476(2) . ?
C2 C3 1.553(2) . ?
C2 C20 1.476(2) . ?
C3 C4 1.585(2) . ?
C3 C31 1.498(2) . ?
C4 C41 1.511(2) . ?
C11 C12 1.387(2) . ?
C11 C16 1.383(2) . ?
C12 C13 1.387(2) . ?
C13 C14 1.386(2) . ?
C14 C15 1.401(3) . ?
C15 C16 1.385(3) . ?
C21 C22 1.383(2) . ?
C21 C26 1.381(3) . ?
C22 C23 1.393(2) . ?
C23 C24 1.381(3) . ?
C24 C25 1.396(3) . ?
C25 C26 1.392(3) . ?
C31 C32 1.386(2) . ?
C31 C36 1.393(2) . ?
C32 C33 1.385(3) . ?
C33 C34 1.371(3) . ?
C34 C35 1.374(3) . ?
C35 C36 1.393(3) . ?
C41 C42 1.383(2) . ?
C41 C46 1.393(2) . ?
C42 C43 1.382(3) . ?
C43 C44 1.376(3) . ?
C44 C45 1.368(3) . ?
C45 C46 1.383(2) . ?

loop_
_geom_torsion_atom_site_label_1
_geom_torsion_atom_site_label_2
_geom_torsion_atom_site_label_3
_geom_torsion_atom_site_label_4
_geom_torsion
_geom_torsion_site_symmetry_1
_geom_torsion_site_symmetry_2
_geom_torsion_site_symmetry_3
_geom_torsion_site_symmetry_4
_geom_torsion_publ_flag
F1 C32 C33 C34 177.38(15) . . . . ?
F2 C34 C35 C36 178.96(15) . . . . ?
F3 C42 C43 C44 -178.88(18) . . . . ?
F4 C44 C45 C46 -179.67(17) . . . . ?
O1 C11 C12 N1 0.44(17) . . . . ?
O1 C11 C12 C13 179.50(15) . . . . ?
O1 C11 C16 C15 -179.17(15) . . . . ?
O2 C21 C22 N2 0.11(19) . . . . ?
O2 C21 C22 C23 179.96(16) . . . . ?
O2 C21 C26 C25 179.78(18) . . . . ?
N1 C12 C13 C14 178.93(16) . . . . ?
N2 C22 C23 C24 -179.63(18) . . . . ?
C1 C2 C3 C4 16.03(11) . . . . ?
C1 C2 C3 C31 137.49(14) . . . . ?
C1 C2 C20 O2 64.77(19) . . . . ?
C1 C2 C20 N2 -111.10(18) . . . . ?
C1 C4 C41 C42 -158.90(15) . . . . ?
C1 C4 C41 C46 23.3(2) . . . . ?
C2 C1 C4 C3 16.03(11) . . . . ?
C2 C1 C4 C41 -100.93(14) . . . . ?
C2 C1 C10 O1 -89.98(18) . . . . ?
C2 C1 C10 N1 88.40(18) . . . . ?
C2 C3 C4 C1 -16.34(11) . . . . ?
C2 C3 C4 C41 100.18(14) . . . . ?
C2 C3 C31 C32 167.28(14) . . . . ?
C2 C3 C31 C36 -18.6(2) . . . . ?
C3 C2 C20 O2 -41.7(2) . . . . ?
C3 C2 C20 N2 142.39(16) . . . . ?
C3 C4 C41 C42 100.51(18) . . . . ?
C3 C4 C41 C46 -77.2(2) . . . . ?
C3 C31 C32 F1 -4.4(2) . . . . ?
C3 C31 C32 C33 173.38(15) . . . . ?
C3 C31 C36 F1A 6.1(8) . . . . ?
C3 C31 C36 C35 -172.34(16) . . . . ?
C4 C1 C2 C3 -16.37(11) . . . . ?
C4 C1 C2 C20 -140.73(14) . . . . ?
C4 C1 C10 O1 12.1(2) . . . . ?
C4 C1 C10 N1 -169.57(14) . . . . ?
C4 C3 C31 C32 -86.32(18) . . . . ?
C4 C3 C31 C36 87.84(19) . . . . ?
C4 C41 C42 F3 1.1(3) . . . . ?
C4 C41 C42 C43 -178.64(17) . . . . ?
C4 C41 C46 C45 178.18(16) . . . . ?
C10 O1 C11 C12 -0.77(16) . . . . ?
C10 O1 C11 C16 177.42(16) . . . . ?
C10 N1 C12 C11 0.08(17) . . . . ?
C10 N1 C12 C13 -178.87(17) . . . . ?
C10 C1 C2 C3 102.14(14) . . . . ?
C10 C1 C2 C20 -22.22(19) . . . . ?
C10 C1 C4 C3 -101.58(14) . . . . ?
C10 C1 C4 C41 141.45(14) . . . . ?
C11 O1 C10 N1 0.89(18) . . . . ?
C11 O1 C10 C1 179.36(14) . . . . ?
C11 C12 C13 C14 0.1(2) . . . . ?
C12 N1 C10 O1 -0.63(18) . . . . ?
C12 N1 C10 C1 -179.12(14) . . . . ?
C12 C11 C16 C15 -1.2(2) . . . . ?
C12 C13 C14 C15 -1.2(2) . . . . ?
C13 C14 C15 C16 1.1(3) . . . . ?
C14 C15 C16 C11 0.1(2) . . . . ?
C16 C11 C12 N1 -177.91(15) . . . . ?
C16 C11 C12 C13 1.2(2) . . . . ?
C20 O2 C21 C22 -0.04(17) . . . . ?
C20 O2 C21 C26 -179.05(18) . . . . ?
C20 N2 C22 C21 -0.14(18) . . . . ?
C20 N2 C22 C23 -179.97(19) . . . . ?
C20 C2 C3 C4 138.10(14) . . . . ?
C20 C2 C3 C31 -100.45(18) . . . . ?
C21 O2 C20 N2 -0.06(19) . . . . ?
C21 O2 C20 C2 -176.38(14) . . . . ?
C21 C22 C23 C24 0.6(3) . . . . ?
C22 N2 C20 O2 0.13(19) . . . . ?
C22 N2 C20 C2 176.12(15) . . . . ?
C22 C21 C26 C25 0.9(3) . . . . ?
C22 C23 C24 C25 -0.2(3) . . . . ?
C23 C24 C25 C26 0.2(3) . . . . ?
C24 C25 C26 C21 -0.5(3) . . . . ?
C26 C21 C22 N2 179.19(17) . . . . ?
C26 C21 C22 C23 -1.0(3) . . . . ?
C31 C3 C4 C1 -140.82(13) . . . . ?
C31 C3 C4 C41 -24.30(19) . . . . ?
C31 C32 C33 C34 -0.5(3) . . . . ?
C32 C31 C36 F1A -179.6(8) . . . . ?
C32 C31 C36 C35 2.0(2) . . . . ?
C32 C33 C34 F2 -178.27(15) . . . . ?
C32 C33 C34 C35 1.6(3) . . . . ?
C33 C34 C35 C36 -0.9(3) . . . . ?
C34 C35 C36 F1A -179.6(7) . . . . ?
C34 C35 C36 C31 -1.0(3) . . . . ?
C36 C31 C32 F1 -179.07(14) . . . . ?
C36 C31 C32 C33 -1.3(2) . . . . ?
C41 C42 C43 C44 0.8(3) . . . . ?
C42 C41 C46 C45 0.3(3) . . . . ?
C42 C43 C44 F4 179.32(18) . . . . ?
C42 C43 C44 C45 -0.6(3) . . . . ?
C43 C44 C45 C46 0.2(3) . . . . ?
C44 C45 C46 C41 -0.1(3) . . . . ?
C46 C41 C42 F3 179.00(16) . . . . ?
C46 C41 C42 C43 -0.7(3) . . . . ?
